data_2201243
loop_
_publ_author_name
'Johnston, Magnus G.'
'Harrison, William T. A.'

_publ_section_title
;
Managanese tellurite, \b-MnTe~2~O~5~
;
_journal_name_full 'Acta Crystallographica, Section E'
_journal_page_first i59
_journal_page_last i61
_journal_paper_doi 10.1107/S1600536802010231
_journal_volume 58
_journal_year 2002
_chemical_formula_iupac 'Mn Te2 O5'
_chemical_formula_structural 'Mn Te2 O5'
_chemical_formula_sum 'Mn O5 Te2'
_chemical_formula_weight 195.07
_chemical_name_common 'manganese ditellurite'
_space_group_IT_number 60
_space_group_name_Hall '-P 2n 2ab'
_space_group_name_H-M_alt 'P b c n'
_symmetry_cell_setting orthorhombic
_symmetry_space_group_name_Hall '-P 2n 2ab'
_symmetry_space_group_name_H-M 'P b c n'
_cell_angle_alpha 90.00
_cell_angle_beta 90.00
_cell_angle_gamma 90.00
_cell_formula_units_Z 4
_cell_length_a 7.3114(4)
_cell_length_b 10.9216(6)
_cell_length_c 6.1711(3)
_cell_measurement_temperature 293(2)
_cell_volume 492.78(5)
_diffrn_ambient_temperature 293(2)
_exptl_crystal_density_diffrn 5.259
_cod_database_code 2201243

loop_
_symmetry_equiv_pos_as_xyz
'x, y, z'
'-x+1/2, -y+1/2, z+1/2'
'-x, y, -z+1/2'
'x+1/2, -y+1/2, -z'
'-x, -y, -z'
'x-1/2, y-1/2, -z-1/2'
'x, -y, z-1/2'
'-x-1/2, y-1/2, z'

loop_
_atom_site_label
_atom_site_fract_x
_atom_site_fract_y
_atom_site_fract_z
_atom_site_U_iso_or_equiv
_atom_site_adp_type
_atom_site_calc_flag
_atom_site_refinement_flags
_atom_site_occupancy
_atom_site_disorder_assembly
_atom_site_disorder_group
_atom_site_type_symbol
Mn1 0.0000 0.05618(5) 0.2500 0.00986(12) Uani d S 1 . . Mn
Te1 0.13033(2) 0.344431(15) 0.48324(3) 0.00899(8) Uani d . 1 . . Te
O1 0.0000 0.4350(3) 0.2500 0.0179(5) Uani d S 1 . . O
O2 0.1943(3) 0.21037(17) 0.3152(3) 0.0158(4) Uani d . 1 . . O
O3 0.3439(3) 0.43404(19) 0.4521(3) 0.0136(3) Uani d . 1 . . O

loop_
_atom_site_aniso_label
_atom_site_aniso_U_11
_atom_site_aniso_U_22
_atom_site_aniso_U_33
_atom_site_aniso_U_12
_atom_site_aniso_U_13
_atom_site_aniso_U_23
Mn1 0.0106(2) 0.0092(2) 0.0097(2) 0.000 0.00179(18) 0.000
Te1 0.00758(10) 0.00798(11) 0.01142(11) -0.00053(4) -0.00007(4) -0.00102(4)
O1 0.0191(12) 0.0115(11) 0.0232(14) 0.000 -0.0124(11) 0.000
O2 0.0163(8) 0.0117(7) 0.0193(9) -0.0020(7) 0.0020(7) -0.0064(7)
O3 0.0116(8) 0.0156(9) 0.0136(8) -0.0069(7) -0.0025(7) 0.0032(7)

loop_
_geom_bond_atom_site_label_1
_geom_bond_atom_site_label_2
_geom_bond_site_symmetry_2
_geom_bond_distance
_geom_bond_publ_flag
Mn1 O3 6_556 2.154(2) yes
Mn1 O3 8_655 2.154(2) n
Mn1 O3 4_456 2.166(2) yes
Mn1 O3 2_554 2.166(2) n
Mn1 O2 . 2.2394(19) yes
Mn1 O2 3 2.2394(19) n
Te1 O3 . 1.8529(19) yes
Te1 O2 . 1.8543(19) yes
Te1 O1 . 1.9895(14) yes
Te1 O2 2 2.490(2) yes
